data_7151717
loop_
_publ_author_name
'Raffa, Guillaume'
'Belot, S\'ebastien'
'Balme, Genevi\`eve'
'Monteiro, Nuno'

_publ_section_title
;
 Iodocyclization versus diiodination in the reaction of
 3-alkynyl-4-methoxycoumarins with iodine: Synthesis of
 3-iodofuro[2,3-b]chromones.
;
_journal_issue 5
_journal_name_full 'Organic &amp; biomolecular chemistry'
_journal_page_first 1474
_journal_page_last 1478
_journal_paper_doi 10.1039/C0OB00935K
_journal_volume 9
_journal_year 2011
_chemical_formula_moiety 'C17 H9 I1 O3'
_chemical_formula_sum 'C17 H9 I O3'
_chemical_formula_weight 388.16
_space_group_IT_number 14
_symmetry_cell_setting monoclinic
_symmetry_space_group_name_Hall '-P 2ybc'
_symmetry_space_group_name_H-M 'P 1 21/c 1'
_atom_sites_solution_hydrogens geom
_atom_sites_solution_primary direct
_cell_angle_alpha 90
_cell_angle_beta 103.46(2)
_cell_angle_gamma 90
_cell_formula_units_Z 4
_cell_length_a 12.173(2)
_cell_length_b 14.445(2)
_cell_length_c 8.223(2)
_cell_measurement_reflns_used 2573
_cell_measurement_temperature 293
_cell_measurement_theta_max 29.4921
_cell_measurement_theta_min 3.4346
_cell_volume 1406.2(5)
_computing_cell_refinement
;
CrysAlisPro, Oxford Diffraction Ltd.,
Version 1.171.34.40 (release 27-08-2010 CrysAlis171 .NET)
(compiled Aug 27 2010,11:50:40)
;
_computing_data_collection
;
CrysAlisPro, Oxford Diffraction Ltd.,
Version 1.171.34.40 (release 27-08-2010 CrysAlis171 .NET)
(compiled Aug 27 2010,11:50:40)
;
_computing_data_reduction
;
CrysAlisPro, Oxford Diffraction Ltd.,
Version 1.171.34.40 (release 27-08-2010 CrysAlis171 .NET)
(compiled Aug 27 2010,11:50:40)
;
_computing_molecular_graphics 'CAMERON (Watkin et al., 1996)'
_computing_publication_material 'CRYSTALS (Betteridge et al., 2003)'
_computing_structure_refinement 'CRYSTALS (Betteridge et al., 2003)'
_computing_structure_solution 'SIR97 (Altomare et al., 1999)'
_diffrn_ambient_temperature 293
_diffrn_detector_area_resol_mean 10.4685
_diffrn_measured_fraction_theta_full 0.997
_diffrn_measured_fraction_theta_max 0.846
_diffrn_measurement_device_type 'Xcalibur, Atlas, Gemini ultra'
_diffrn_radiation_monochromator graphite
_diffrn_radiation_source 'Enhance (Mo) X-ray Source'
_diffrn_radiation_type 'Mo K\a'
_diffrn_radiation_wavelength 0.7107
_diffrn_reflns_av_R_equivalents 0.079
_diffrn_reflns_limit_h_max 11
_diffrn_reflns_limit_h_min -16
_diffrn_reflns_limit_k_max 14
_diffrn_reflns_limit_k_min -20
_diffrn_reflns_limit_l_max 10
_diffrn_reflns_limit_l_min -11
_diffrn_reflns_number 6630
_diffrn_reflns_theta_full 26.302
_diffrn_reflns_theta_max 29.553
_diffrn_reflns_theta_min 3.442
_diffrn_standards_number 0
_exptl_absorpt_coefficient_mu 2.284
_exptl_absorpt_correction_T_max 0.869
_exptl_absorpt_correction_T_min 0.471
_exptl_absorpt_correction_type analytical
_exptl_absorpt_process_details
;
CrysAlisPro, Oxford Diffraction Ltd.,
Version 1.171.34.40 (release 27-08-2010 CrysAlis171 .NET)
(compiled Aug 27 2010,11:50:40)
Analytical numeric absorption correction using a multifaceted crystal
model based on expressions derived by R.C. Clark & J.S. Reid.
(Clark, R. C. & Reid, J. S. (1995). Acta Cryst. A51, 887-897)
;
_exptl_crystal_colour colorless
_exptl_crystal_density_diffrn 1.833
_exptl_crystal_density_method 'not measured'
_exptl_crystal_description plate
_exptl_crystal_F_000 752
_exptl_crystal_size_max 0.520
_exptl_crystal_size_mid 0.286
_exptl_crystal_size_min 0.081
_refine_diff_density_max 2.39
_refine_diff_density_min -1.99
_refine_ls_extinction_method None
_refine_ls_goodness_of_fit_ref 0.9991
_refine_ls_hydrogen_treatment none
_refine_ls_matrix_type full
_refine_ls_number_parameters 190
_refine_ls_number_reflns 3323
_refine_ls_number_restraints 0
_refine_ls_R_factor_all 0.1292
_refine_ls_R_factor_gt 0.0934
_refine_ls_shift/su_max 0.0001591
_refine_ls_shift/su_mean 0.0000098
_refine_ls_structure_factor_coef Fsqd
_refine_ls_weighting_details
;
Method= Modified Sheldrick
w=1/[\s^2^(F^2^) + ( 0.20P)^2^ + 0.00P]
,where P=(max(Fo^2^,0) + 2Fc^2^)/3
;
_refine_ls_weighting_scheme calc
_refine_ls_wR_factor_all 0.3093
_refine_ls_wR_factor_gt 0.2532
_refine_ls_wR_factor_ref 0.3093
_reflns_limit_h_max 16
_reflns_limit_h_min -16
_reflns_limit_k_max 20
_reflns_limit_k_min 0
_reflns_limit_l_max 11
_reflns_limit_l_min 0
_reflns_number_gt 1974
_reflns_number_total 3327
_reflns_threshold_expression I>2.0\s(I)
_oxford_diffrn_Wilson_B_factor 4.99
_oxford_diffrn_Wilson_scale 0.15
_oxford_refine_ls_r_factor_ref 0.1292
_oxford_refine_ls_scale 3.74(17)
_oxford_reflns_number_all 3323
_oxford_reflns_threshold_expression_ref I>-10.0\s(I)
_cod_data_source_file C0OB00935K.TXT
_cod_data_source_block 2a
_cod_depositor_comments
;
The following automatic conversions were performed:
'_symmetry_cell_setting' value 'Monoclinic' changed to 'monoclinic'
according to '/home/saulius/struct/CIF-dictionaries/cif_core.dic'
dictionary named 'cif_core.dic' version 2.4.1 from 2010-06-29.

Automatic conversion script
Id: cif_fix_enum 1555 2011-01-17 13:19:09Z saulius 
;
_cod_original_sg_symbol_H-M 'P 1 21/c 1 '
_cod_original_formula_sum 'C17 H9 I1 O3'
_cod_database_code 7151717

loop_
_symmetry_equiv_pos_as_xyz
x,y,z
-x,-y,-z
-x,y+1/2,-z+1/2
x,-y+1/2,z+1/2

loop_
_atom_site_label
_atom_site_type_symbol
_atom_site_fract_x
_atom_site_fract_y
_atom_site_fract_z
_atom_site_U_iso_or_equiv
_atom_site_occupancy
_atom_site_adp_type
_atom_site_refinement_flags_posn
_atom_site_refinement_flags_adp
_atom_site_refinement_flags_occupancy
_atom_site_disorder_assembly
_atom_site_disorder_group
_atom_site_attached_hydrogens
I1 I 0.37354(6) 0.70698(4) 0.28840(9) 0.0818 1.0000 Uani . . . . . .
C2 C 0.3513(6) 0.6043(5) 0.4514(11) 0.0563 1.0000 Uani . . . . . .
C3 C 0.2519(6) 0.5458(5) 0.4253(9) 0.0486 1.0000 Uani . . . . . .
C4 C 0.1466(7) 0.5395(6) 0.3020(10) 0.0553 1.0000 Uani . . . . . .
O5 O 0.1178(5) 0.5905(5) 0.1780(8) 0.0780 1.0000 Uani . . . . . .
C6 C 0.0755(6) 0.4615(5) 0.3364(10) 0.0559 1.0000 Uani . . . . . .
C7 C 0.1078(6) 0.4080(5) 0.4813(9) 0.0497 1.0000 Uani . . . . . .
O8 O 0.2083(4) 0.4201(4) 0.5967(7) 0.0592 1.0000 Uani . . . . . .
C9 C 0.2708(6) 0.4875(5) 0.5571(10) 0.0520 1.0000 Uani . . . . . .
O10 O 0.3720(4) 0.4996(4) 0.6633(7) 0.0537 1.0000 Uani . . . . . .
C11 C 0.4236(6) 0.5736(5) 0.5970(10) 0.0543 1.0000 Uani . . . . . .
C12 C 0.5348(7) 0.5975(5) 0.6951(10) 0.0543 1.0000 Uani . . . . . .
C13 C 0.6009(7) 0.6680(6) 0.6491(13) 0.0697 1.0000 Uani . . . . . .
C14 C 0.7048(8) 0.6884(7) 0.7492(15) 0.0739 1.0000 Uani . . . . . .
C15 C 0.7470(8) 0.6401(7) 0.9006(13) 0.0758 1.0000 Uani . . . . . .
C16 C 0.6848(8) 0.5693(9) 0.9423(12) 0.0808 1.0000 Uani . . . . . .
C17 C 0.5791(7) 0.5489(7) 0.8393(11) 0.0686 1.0000 Uani . . . . . .
C18 C 0.0403(7) 0.3339(6) 0.5126(12) 0.0657 1.0000 Uani . . . . . .
C19 C -0.0583(8) 0.3156(6) 0.4004(13) 0.0684 1.0000 Uani . . . . . .
C20 C -0.0912(8) 0.3689(7) 0.2549(14) 0.0739 1.0000 Uani . . . . . .
C21 C -0.0269(7) 0.4408(6) 0.2260(10) 0.0603 1.0000 Uani . . . . . .
H131 H 0.5739 0.7011 0.5508 0.0832 1.0000 Uiso R . . . . .
H141 H 0.7478 0.7349 0.7172 0.0899 1.0000 Uiso R . . . . .
H151 H 0.8158 0.6555 0.9705 0.0909 1.0000 Uiso R . . . . .
H161 H 0.7128 0.5341 1.0378 0.0962 1.0000 Uiso R . . . . .
H171 H 0.5367 0.5010 0.8713 0.0830 1.0000 Uiso R . . . . .
H181 H 0.0626 0.2989 0.6096 0.0779 1.0000 Uiso R . . . . .
H191 H -0.1042 0.2676 0.4195 0.0819 1.0000 Uiso R . . . . .
H201 H -0.1572 0.3548 0.1768 0.0883 1.0000 Uiso R . . . . .
H211 H -0.0520 0.4779 0.1311 0.0730 1.0000 Uiso R . . . . .

loop_
_atom_site_aniso_label
_atom_site_aniso_U_11
_atom_site_aniso_U_22
_atom_site_aniso_U_33
_atom_site_aniso_U_23
_atom_site_aniso_U_13
_atom_site_aniso_U_12
I1 0.0810(6) 0.0785(6) 0.0837(6) 0.0253(3) 0.0143(4) -0.0128(3)
C2 0.052(4) 0.043(3) 0.071(5) 0.012(4) 0.009(3) 0.000(3)
C3 0.046(4) 0.050(3) 0.051(4) 0.004(3) 0.014(3) 0.003(3)
C4 0.053(4) 0.059(4) 0.049(4) 0.003(4) 0.004(3) 0.005(4)
O5 0.071(4) 0.084(4) 0.068(4) 0.018(3) -0.004(3) -0.004(3)
C6 0.047(4) 0.054(4) 0.061(5) -0.013(4) 0.001(3) 0.009(3)
C7 0.048(4) 0.053(4) 0.047(4) -0.011(3) 0.009(3) 0.007(3)
O8 0.045(3) 0.063(3) 0.067(3) 0.015(3) 0.007(2) -0.002(2)
C9 0.048(4) 0.056(4) 0.054(4) 0.002(3) 0.017(3) 0.010(3)
O10 0.044(2) 0.060(3) 0.056(3) 0.011(2) 0.007(2) -0.003(2)
C11 0.051(4) 0.058(4) 0.056(4) -0.002(4) 0.016(3) 0.001(3)
C12 0.050(4) 0.053(4) 0.060(4) -0.010(3) 0.014(3) -0.006(3)
C13 0.054(5) 0.063(5) 0.085(6) 0.004(5) 0.000(4) 0.002(4)
C14 0.063(5) 0.068(5) 0.096(7) -0.022(5) 0.029(5) -0.017(5)
C15 0.053(5) 0.095(7) 0.075(6) -0.012(5) 0.007(4) -0.013(5)
C16 0.064(5) 0.120(9) 0.055(5) -0.010(5) 0.005(4) -0.011(6)
C17 0.057(5) 0.092(6) 0.054(5) -0.006(4) 0.008(4) -0.015(4)
C18 0.057(5) 0.057(4) 0.080(6) 0.003(4) 0.010(4) -0.012(4)
C19 0.058(5) 0.058(4) 0.087(7) 0.001(5) 0.011(4) -0.009(4)
C20 0.056(5) 0.075(6) 0.084(6) -0.013(5) 0.002(4) -0.008(4)
C21 0.058(4) 0.068(5) 0.051(4) -0.002(4) 0.006(4) 0.002(4)

loop_
_atom_type_symbol
_atom_type_scat_dispersion_real
_atom_type_scat_dispersion_imag
_atom_type_scat_Cromer_Mann_a1
_atom_type_scat_Cromer_Mann_b1
_atom_type_scat_Cromer_Mann_a2
_atom_type_scat_Cromer_Mann_b2
_atom_type_scat_Cromer_Mann_a3
_atom_type_scat_Cromer_Mann_b3
_atom_type_scat_Cromer_Mann_a4
_atom_type_scat_Cromer_Mann_b4
_atom_type_scat_Cromer_Mann_c
_atom_type_scat_source
C 0.0033 0.0016 2.3100 20.8439 1.0200 10.2075 1.5886 0.5687 0.8650 51.6512 0.2156 'International Tables Vol C 4.2.6.8 and 6.1.1.4'
H 0.0000 0.0000 0.4930 10.5109 0.3229 26.1257 0.1402 3.1424 0.0408 57.7998 0.0030 'International Tables Vol C 4.2.6.8 and 6.1.1.4'
O 0.0106 0.0060 3.0485 13.2771 2.2868 5.7011 1.5463 0.3239 0.8670 32.9089 0.2508 'International Tables Vol C 4.2.6.8 and 6.1.1.4'
I -0.4742 1.8119 20.1472 4.3470 18.9949 0.3814 7.5138 27.7660 2.2735 66.8776 4.0712 'International Tables Vol C 4.2.6.8 and 6.1.1.4'
Br -0.2901 2.4595 17.1789 2.1723 5.2358 16.5796 5.6377 0.2609 3.9851 41.4328 2.9557 'International Tables Vol C 4.2.6.8 and 6.1.1.4'

loop_
_geom_angle_atom_site_label_1
_geom_angle_site_symmetry_1
_geom_angle_atom_site_label_2
_geom_angle_site_symmetry_2
_geom_angle_atom_site_label_3
_geom_angle_site_symmetry_3
_geom_angle
_geom_angle_publ_flag
I1 . C2 . C3 . 123.7(6) yes
I1 . C2 . C11 . 129.9(6) yes
C3 . C2 . C11 . 106.4(7) yes
C2 . C3 . C4 . 135.7(7) yes
C2 . C3 . C9 . 105.3(7) yes
C4 . C3 . C9 . 118.9(7) yes
C3 . C4 . O5 . 125.2(8) yes
C3 . C4 . C6 . 112.0(6) yes
O5 . C4 . C6 . 122.7(7) yes
C4 . C6 . C7 . 121.4(6) yes
C4 . C6 . C21 . 120.7(7) yes
C7 . C6 . C21 . 117.9(8) yes
C6 . C7 . O8 . 123.2(7) yes
C6 . C7 . C18 . 121.0(7) yes
O8 . C7 . C18 . 115.7(7) yes
C7 . O8 . C9 . 113.2(6) yes
C3 . C9 . O8 . 131.1(7) yes
C3 . C9 . O10 . 113.6(7) yes
O8 . C9 . O10 . 115.4(6) yes
C9 . O10 . C11 . 105.7(6) yes
O10 . C11 . C2 . 109.1(6) yes
O10 . C11 . C12 . 114.1(6) yes
C2 . C11 . C12 . 136.9(7) yes
C11 . C12 . C13 . 122.9(8) yes
C11 . C12 . C17 . 119.1(7) yes
C13 . C12 . C17 . 117.9(7) yes
C12 . C13 . C14 . 120.1(9) yes
C12 . C13 . H131 . 119.9 no
C14 . C13 . H131 . 120.1 no
C13 . C14 . C15 . 121.2(9) yes
C13 . C14 . H141 . 119.2 no
C15 . C14 . H141 . 119.6 no
C14 . C15 . C16 . 118.8(8) yes
C14 . C15 . H151 . 121.2 no
C16 . C15 . H151 . 120.0 no
C15 . C16 . C17 . 119.6(10) yes
C15 . C16 . H161 . 120.4 no
C17 . C16 . H161 . 120.0 no
C16 . C17 . C12 . 122.4(9) yes
C16 . C17 . H171 . 118.4 no
C12 . C17 . H171 . 119.2 no
C7 . C18 . C19 . 119.0(8) yes
C7 . C18 . H181 . 120.3 no
C19 . C18 . H181 . 120.8 no
C18 . C19 . C20 . 120.3(8) yes
C18 . C19 . H191 . 120.2 no
C20 . C19 . H191 . 119.5 no
C19 . C20 . C21 . 120.6(8) yes
C19 . C20 . H201 . 120.0 no
C21 . C20 . H201 . 119.3 no
C6 . C21 . C20 . 121.1(8) yes
C6 . C21 . H211 . 119.2 no
C20 . C21 . H211 . 119.7 no

loop_
_geom_bond_atom_site_label_1
_geom_bond_site_symmetry_1
_geom_bond_atom_site_label_2
_geom_bond_site_symmetry_2
_geom_bond_distance
_geom_bond_publ_flag
I1 . C2 . 2.059(8) yes
C2 . C3 . 1.450(10) yes
C2 . C11 . 1.383(11) yes
C3 . C4 . 1.440(10) yes
C3 . C9 . 1.349(10) yes
C4 . O5 . 1.240(10) yes
C4 . C6 . 1.488(12) yes
C6 . C7 . 1.397(11) yes
C6 . C21 . 1.393(10) yes
C7 . O8 . 1.374(9) yes
C7 . C18 . 1.409(11) yes
O8 . C9 . 1.323(10) yes
C9 . O10 . 1.345(9) yes
O10 . C11 . 1.412(9) yes
C11 . C12 . 1.447(11) yes
C12 . C13 . 1.403(12) yes
C12 . C17 . 1.376(12) yes
C13 . C14 . 1.371(13) yes
C13 . H131 . 0.930 no
C14 . C15 . 1.415(15) yes
C14 . H141 . 0.927 no
C15 . C16 . 1.363(14) yes
C15 . H151 . 0.926 no
C16 . C17 . 1.397(12) yes
C16 . H161 . 0.931 no
C17 . H171 . 0.937 no
C18 . C19 . 1.359(12) yes
C18 . H181 . 0.930 no
C19 . C20 . 1.400(14) yes
C19 . H191 . 0.926 no
C20 . C21 . 1.354(13) yes
C20 . H201 . 0.927 no
C21 . H211 . 0.937 no

loop_
_cod_related_entry_id
_cod_related_entry_database
_cod_related_entry_code
1 ChemSpider 26995510
